data_7212832
loop_
_publ_author_name
'Bacchi, Alessia'
'Carcelli, Mauro'
'Chiodo, Tiziana'
'Pelagatti, Paolo'

_publ_section_title
;
 Diamondoid and square-grid networks based on bent wheel-and-axle diols
;
_journal_issue 12
_journal_name_full CrystEngComm
_journal_page_first 4226
_journal_paper_doi 10.1039/c0ce00173b
_journal_volume 12
_journal_year 2010
_chemical_formula_sum 'C48 H36 Cl2 N4 O2 Zn'
_chemical_formula_weight 837.08
_chemical_name_systematic
;
?
;
_space_group_IT_number 77
_symmetry_cell_setting tetragonal
_symmetry_space_group_name_Hall 'P 4c'
_symmetry_space_group_name_H-M 'P 42'
_atom_sites_solution_hydrogens geom
_atom_sites_solution_primary direct
_atom_sites_solution_secondary difmap
_audit_creation_method SHELXL-97
_cell_angle_alpha 90.00
_cell_angle_beta 90.00
_cell_angle_gamma 90.00
_cell_formula_units_Z 2
_cell_length_a 19.5952(16)
_cell_length_b 19.5952(16)
_cell_length_c 5.2472(4)
_cell_measurement_reflns_used 800
_cell_measurement_temperature 293(2)
_cell_measurement_theta_max 18
_cell_measurement_theta_min 4
_cell_volume 2014.8(3)
_computing_structure_refinement 'SHELXL-97 (Sheldrick, 1997)'
_computing_structure_solution 'SIR97 (Altomare et al., 1997)'
_diffrn_ambient_temperature 293(2)
_diffrn_detector_area_resol_mean 8.2
_diffrn_measured_fraction_theta_full 1.000
_diffrn_measured_fraction_theta_max 1.000
_diffrn_measurement_device_type diffractometer
_diffrn_measurement_method '\w scan'
_diffrn_radiation_monochromator graphite
_diffrn_radiation_source 'fine-focus sealed tube'
_diffrn_radiation_type MoK\a
_diffrn_radiation_wavelength 0.71073
_diffrn_reflns_av_R_equivalents 0.0663
_diffrn_reflns_av_sigmaI/netI 0.0643
_diffrn_reflns_limit_h_max 21
_diffrn_reflns_limit_h_min -21
_diffrn_reflns_limit_k_max 21
_diffrn_reflns_limit_k_min -21
_diffrn_reflns_limit_l_max 5
_diffrn_reflns_limit_l_min -5
_diffrn_reflns_number 17512
_diffrn_reflns_theta_full 23.25
_diffrn_reflns_theta_max 23.25
_diffrn_reflns_theta_min 1.04
_exptl_absorpt_coefficient_mu 0.788
_exptl_absorpt_correction_T_max 1.0
_exptl_absorpt_correction_T_min 0.715575
_exptl_absorpt_correction_type multi-scan
_exptl_absorpt_process_details 'SADABS procedure'
_exptl_crystal_colour yellow
_exptl_crystal_density_diffrn 1.380
_exptl_crystal_density_method 'not measured'
_exptl_crystal_description prism
_exptl_crystal_F_000 864
_exptl_crystal_size_max 0.05
_exptl_crystal_size_mid 0.04
_exptl_crystal_size_min 0.03
_refine_diff_density_max 0.313
_refine_diff_density_min -0.222
_refine_diff_density_rms 0.042
_refine_ls_abs_structure_details 'Flack H D (1983), Acta Cryst. A39, 876-881'
_refine_ls_abs_structure_Flack 0.007(19)
_refine_ls_extinction_method none
_refine_ls_goodness_of_fit_ref 0.898
_refine_ls_hydrogen_treatment constr
_refine_ls_matrix_type full
_refine_ls_number_parameters 356
_refine_ls_number_reflns 2896
_refine_ls_number_restraints 775
_refine_ls_restrained_S_all 0.824
_refine_ls_R_factor_all 0.0677
_refine_ls_R_factor_gt 0.0399
_refine_ls_shift/su_max 0.000
_refine_ls_shift/su_mean 0.000
_refine_ls_structure_factor_coef Fsqd
_refine_ls_weighting_details 'calc w=1/[\s^2^(Fo^2^)+(0.0471P)^2^+0.0000P] where P=(Fo^2^+2Fc^2^)/3'
_refine_ls_weighting_scheme calc
_refine_ls_wR_factor_gt 0.0831
_refine_ls_wR_factor_ref 0.0904
_reflns_number_gt 2005
_reflns_number_total 2896
_reflns_threshold_expression >2sigma(I)
_cod_data_source_file c0ce00173b.txt
_cod_data_source_block 1
_cod_original_sg_symbol_H-M P42
_cod_database_code 7212832

loop_
_symmetry_equiv_pos_as_xyz
'x, y, z'
'-x, -y, z'
'-y, x, z+1/2'
'y, -x, z+1/2'

loop_
_atom_site_label
_atom_site_type_symbol
_atom_site_fract_x
_atom_site_fract_y
_atom_site_fract_z
_atom_site_U_iso_or_equiv
_atom_site_adp_type
_atom_site_occupancy
_atom_site_symmetry_multiplicity
_atom_site_calc_flag
_atom_site_refinement_flags
_atom_site_disorder_assembly
_atom_site_disorder_group
Zn1 Zn -0.5000 0.0000 0.52347(16) 0.04637(19) Uani 1 2 d SU . .
Cl1 Cl -0.42931(7) -0.07066(7) 0.7244(3) 0.0816(4) Uani 1 1 d U . .
O1 O -0.83263(16) -0.33268(16) -1.1107(6) 0.0616(9) Uani 1 1 d DU . .
H1O H -0.8613 -0.3579 -1.0468 0.100 Uiso 1 1 calc RD A 1
C61 C -0.6526(6) -0.1948(8) -0.248(3) 0.058(3) Uani 0.499(3) 1 d PU B 2
H61 H -0.6314 -0.2371 -0.2601 0.069 Uiso 0.499(3) 1 calc PR B 2
N21 N -0.7003(6) -0.1733(7) -0.379(3) 0.049(3) Uani 0.499(3) 1 d PU B 2
C6 C -0.6946(8) -0.1527(7) -0.245(3) 0.061(3) Uani 0.501(3) 1 d PU B 1
H6 H -0.7371 -0.1317 -0.2530 0.074 Uiso 0.501(3) 1 calc PR B 1
N2 N -0.6744(7) -0.1995(6) -0.381(3) 0.052(3) Uani 0.501(3) 1 d PU B 1
N1 N -0.55921(15) -0.05947(15) 0.2972(4) 0.0519(11) Uani 1 1 d GU B .
C1 C -0.62153(16) -0.03478(15) 0.2105(7) 0.0829(16) Uani 1 1 d GU . .
H1 H -0.6379 0.0069 0.2696 0.100 Uiso 1 1 calc R . .
C2 C -0.65934(16) -0.0723(2) 0.0356(8) 0.116(2) Uani 1 1 d GU B .
H2 H -0.7010 -0.0558 -0.0223 0.139 Uiso 1 1 calc R . .
C3 C -0.6348(2) -0.1345(2) -0.0526(6) 0.115(2) Uani 1 1 d GU . .
C4 C -0.5725(2) -0.15924(16) 0.0340(8) 0.118(2) Uani 1 1 d GU B .
H4 H -0.5561 -0.2009 -0.0250 0.142 Uiso 1 1 calc R . .
C5 C -0.53469(15) -0.12170(16) 0.2089(7) 0.0850(16) Uani 1 1 d GU . .
H5 H -0.4930 -0.1382 0.2669 0.102 Uiso 1 1 calc R B .
C7 C -0.7172(9) -0.2318(8) -0.566(4) 0.045(4) Uani 0.501(3) 1 d PGU B 1
C8 C -0.7767(8) -0.2028(7) -0.662(4) 0.043(3) Uani 0.501(3) 1 d PGU B 1
H8 H -0.7903 -0.1598 -0.6069 0.051 Uiso 0.501(3) 1 calc PR B 1
C9 C -0.8156(8) -0.2380(8) -0.840(5) 0.049(3) Uani 0.501(3) 1 d PGDU B 1
C10 C -0.7952(9) -0.3023(9) -0.922(5) 0.043(4) Uani 0.501(3) 1 d PGU B 1
C11 C -0.7358(9) -0.3313(7) -0.826(5) 0.042(3) Uani 0.501(3) 1 d PGDU B 1
C12 C -0.6968(8) -0.2961(7) -0.648(4) 0.052(4) Uani 0.501(3) 1 d PGU B 1
H12 H -0.6570 -0.3155 -0.5839 0.063 Uiso 0.501(3) 1 calc PR B 1
C13 C -0.8800(3) -0.2042(3) -0.9374(12) 0.041(3) Uani 0.501(3) 1 d PGDU B 1
C14 C -0.9416(3) -0.2385(2) -0.9088(12) 0.053(3) Uani 0.501(3) 1 d PGU B 1
H14 H -0.9423 -0.2825 -0.8420 0.064 Uiso 0.501(3) 1 calc PR B 1
C15 C -1.0023(2) -0.2072(3) -0.9799(14) 0.057(2) Uani 0.501(3) 1 d PGU B 1
H15 H -1.0436 -0.2301 -0.9607 0.068 Uiso 0.501(3) 1 calc PR B 1
C16 C -1.0014(3) -0.1414(3) -1.0796(14) 0.054(3) Uani 0.501(3) 1 d PGU B 1
H16 H -1.0420 -0.1204 -1.1272 0.065 Uiso 0.501(3) 1 calc PR B 1
C17 C -0.9398(3) -0.1071(2) -1.1082(12) 0.060(2) Uani 0.501(3) 1 d PGU B 1
H17 H -0.9392 -0.0632 -1.1750 0.072 Uiso 0.501(3) 1 calc PR B 1
C18 C -0.8791(3) -0.1385(3) -1.0371(11) 0.051(2) Uani 0.501(3) 1 d PGU B 1
H18 H -0.8379 -0.1156 -1.0563 0.061 Uiso 0.501(3) 1 calc PR B 1
C19 C -0.7109(3) -0.3999(3) -0.9096(12) 0.051(3) Uani 0.501(3) 1 d PGDU B 1
C20 C -0.7025(3) -0.4156(3) -1.1660(11) 0.060(3) Uani 0.501(3) 1 d PGU B 1
H20 H -0.7187 -0.3859 -1.2903 0.072 Uiso 0.501(3) 1 calc PR B 1
C21 C -0.6698(4) -0.4756(3) -1.2366(12) 0.072(3) Uani 0.501(3) 1 d PGU B 1
H21 H -0.6641 -0.4861 -1.4082 0.086 Uiso 0.501(3) 1 calc PR B 1
C22 C -0.6455(3) -0.5200(3) -1.0509(16) 0.075(4) Uani 0.501(3) 1 d PGU B 1
H22 H -0.6236 -0.5602 -1.0981 0.090 Uiso 0.501(3) 1 calc PR B 1
C23 C -0.6540(3) -0.5043(3) -0.7944(14) 0.064(3) Uani 0.501(3) 1 d PGU B 1
H23 H -0.6378 -0.5340 -0.6701 0.077 Uiso 0.501(3) 1 calc PR B 1
C24 C -0.6867(4) -0.4443(3) -0.7238(10) 0.060(3) Uani 0.501(3) 1 d PGU B 1
H24 H -0.6924 -0.4338 -0.5522 0.071 Uiso 0.501(3) 1 calc PR B 1
C71 C -0.7316(8) -0.2172(9) -0.564(4) 0.046(4) Uani 0.499(3) 1 d PGU B 2
C81 C -0.7956(7) -0.1965(8) -0.648(4) 0.051(4) Uani 0.499(3) 1 d PGU B 2
H81 H -0.8153 -0.1571 -0.5817 0.061 Uiso 0.499(3) 1 calc PR B 2
C91 C -0.8301(7) -0.2346(8) -0.830(5) 0.044(3) Uani 0.499(3) 1 d PGDU B 2
C101 C -0.8007(9) -0.2935(9) -0.928(5) 0.044(4) Uani 0.499(3) 1 d PGU B 2
C111 C -0.7367(9) -0.3143(7) -0.844(4) 0.044(4) Uani 0.499(3) 1 d PGDU B 2
C121 C -0.7021(7) -0.2762(8) -0.662(4) 0.042(3) Uani 0.499(3) 1 d PGU B 2
H121 H -0.6593 -0.2900 -0.6059 0.051 Uiso 0.499(3) 1 calc PR B 2
C131 C -0.8997(3) -0.2102(3) -0.9081(11) 0.049(3) Uani 0.499(3) 1 d PGDU B 2
C141 C -0.9440(3) -0.1859(4) -0.7223(10) 0.058(3) Uani 0.499(3) 1 d PGU B 2
H141 H -0.9333 -0.1912 -0.5507 0.070 Uiso 0.499(3) 1 calc PR B 2
C151 C -1.0044(3) -0.1537(3) -0.7928(14) 0.067(3) Uani 0.499(3) 1 d PGU B 2
H151 H -1.0340 -0.1374 -0.6685 0.081 Uiso 0.499(3) 1 calc PR B 2
C161 C -1.0204(3) -0.1458(3) -1.0492(16) 0.075(4) Uani 0.499(3) 1 d PGU B 2
H161 H -1.0607 -0.1243 -1.0964 0.090 Uiso 0.499(3) 1 calc PR B 2
C171 C -0.9760(3) -0.1701(4) -1.2351(12) 0.073(3) Uani 0.499(3) 1 d PGU B 2
H171 H -0.9867 -0.1648 -1.4066 0.088 Uiso 0.499(3) 1 calc PR B 2
C181 C -0.9157(3) -0.2023(3) -1.1645(10) 0.058(3) Uani 0.499(3) 1 d PGU B 2
H181 H -0.8861 -0.2186 -1.2889 0.069 Uiso 0.499(3) 1 calc PR B 2
C191 C -0.7043(3) -0.3803(2) -0.9372(12) 0.041(3) Uani 0.499(3) 1 d PGDU B 2
C201 C -0.7385(2) -0.4420(3) -0.9089(13) 0.056(3) Uani 0.499(3) 1 d PGU B 2
H201 H -0.7825 -0.4428 -0.8426 0.067 Uiso 0.499(3) 1 calc PR B 2
C211 C -0.7069(3) -0.5026(2) -0.9795(15) 0.059(3) Uani 0.499(3) 1 d PGU B 2
H211 H -0.7297 -0.5439 -0.9606 0.071 Uiso 0.499(3) 1 calc PR B 2
C221 C -0.6411(3) -0.5015(2) -1.0785(15) 0.055(3) Uani 0.499(3) 1 d PGU B 2
H221 H -0.6199 -0.5421 -1.1258 0.066 Uiso 0.499(3) 1 calc PR B 2
C231 C -0.6069(2) -0.4398(3) -1.1068(12) 0.058(2) Uani 0.499(3) 1 d PGU B 2
H231 H -0.5629 -0.4391 -1.1731 0.070 Uiso 0.499(3) 1 calc PR B 2
C241 C -0.6385(3) -0.3792(2) -1.0362(12) 0.050(2) Uani 0.499(3) 1 d PGU B 2
H241 H -0.6157 -0.3379 -1.0551 0.060 Uiso 0.499(3) 1 calc PR B 2

loop_
_atom_site_aniso_label
_atom_site_aniso_U_11
_atom_site_aniso_U_22
_atom_site_aniso_U_33
_atom_site_aniso_U_23
_atom_site_aniso_U_13
_atom_site_aniso_U_12
Zn1 0.0487(5) 0.0481(5) 0.0424(3) 0.000 0.000 -0.0118(4)
Cl1 0.0902(11) 0.0903(11) 0.0644(8) 0.0103(9) -0.0096(9) 0.0209(8)
O1 0.059(2) 0.063(2) 0.063(2) -0.0193(18) -0.0147(18) -0.0092(17)
C61 0.053(7) 0.055(6) 0.065(8) 0.024(5) -0.009(5) 0.003(6)
N21 0.042(6) 0.050(7) 0.055(7) -0.002(5) 0.001(5) 0.008(4)
C6 0.066(7) 0.062(8) 0.056(8) -0.012(5) 0.020(5) -0.010(6)
N2 0.051(8) 0.049(6) 0.057(7) -0.005(6) -0.006(6) 0.001(5)
N1 0.057(2) 0.056(2) 0.042(3) -0.0018(19) -0.0008(19) -0.0232(19)
C1 0.077(3) 0.090(4) 0.081(4) 0.012(3) -0.027(3) -0.023(3)
C2 0.116(4) 0.142(5) 0.090(4) 0.012(4) -0.058(4) -0.072(4)
C3 0.148(5) 0.155(5) 0.040(3) -0.006(3) 0.000(3) -0.118(5)
C4 0.137(5) 0.116(4) 0.101(5) -0.062(5) 0.013(4) -0.072(4)
C5 0.093(4) 0.074(3) 0.088(4) -0.025(3) 0.010(4) -0.026(3)
C7 0.036(7) 0.048(9) 0.052(7) -0.007(6) -0.006(6) -0.008(6)
C8 0.042(8) 0.029(6) 0.057(8) -0.013(5) 0.003(6) 0.003(5)
C9 0.047(6) 0.058(7) 0.042(7) -0.010(5) -0.004(6) 0.001(5)
C10 0.053(8) 0.038(6) 0.038(8) -0.002(5) -0.004(6) -0.006(6)
C11 0.035(6) 0.042(7) 0.051(7) -0.002(6) 0.002(4) -0.010(5)
C12 0.049(7) 0.054(10) 0.054(8) -0.014(8) -0.004(5) 0.010(6)
C13 0.042(4) 0.040(5) 0.041(6) -0.018(5) 0.008(4) -0.007(4)
C14 0.048(5) 0.052(5) 0.059(7) -0.001(5) -0.001(5) -0.005(4)
C15 0.038(4) 0.066(5) 0.066(7) -0.013(6) 0.006(6) -0.004(4)
C16 0.050(5) 0.065(7) 0.047(7) -0.017(6) -0.001(6) 0.020(5)
C17 0.072(6) 0.053(5) 0.056(6) 0.001(5) 0.001(5) 0.009(4)
C18 0.050(4) 0.053(5) 0.049(6) -0.006(4) 0.000(4) -0.005(4)
C19 0.046(6) 0.055(6) 0.053(6) -0.010(4) 0.001(6) 0.001(5)
C20 0.077(7) 0.054(5) 0.050(5) 0.000(4) -0.002(5) 0.003(5)
C21 0.085(7) 0.059(6) 0.071(6) -0.015(5) 0.004(6) 0.016(6)
C22 0.093(9) 0.050(6) 0.082(8) -0.009(5) 0.004(7) 0.001(6)
C23 0.082(7) 0.044(6) 0.066(6) -0.006(5) -0.019(7) 0.005(5)
C24 0.072(7) 0.056(6) 0.051(5) -0.007(4) -0.009(5) 0.003(5)
C71 0.045(9) 0.037(7) 0.055(8) -0.008(6) -0.002(6) -0.002(6)
C81 0.053(9) 0.044(7) 0.056(8) 0.003(5) -0.014(8) 0.009(5)
C91 0.053(7) 0.027(6) 0.051(7) 0.003(5) -0.007(6) -0.002(5)
C101 0.044(7) 0.042(7) 0.047(9) -0.001(6) -0.009(6) -0.005(5)
C111 0.051(6) 0.041(6) 0.040(7) -0.005(6) -0.003(5) 0.001(5)
C121 0.026(6) 0.041(8) 0.060(8) -0.002(6) -0.009(5) 0.000(5)
C131 0.055(6) 0.042(6) 0.049(6) 0.003(5) -0.010(4) 0.002(5)
C141 0.056(6) 0.074(7) 0.046(5) -0.005(5) -0.005(4) -0.002(5)
C151 0.043(6) 0.088(8) 0.070(6) -0.022(7) -0.004(5) 0.006(5)
C161 0.047(6) 0.093(9) 0.085(8) 0.004(7) -0.013(5) -0.002(6)
C171 0.057(6) 0.095(8) 0.068(6) 0.001(6) -0.023(5) 0.009(6)
C181 0.060(6) 0.072(6) 0.040(5) -0.004(5) -0.004(4) 0.008(5)
C191 0.040(5) 0.041(4) 0.043(6) -0.002(4) -0.020(5) -0.006(4)
C201 0.052(5) 0.043(4) 0.072(8) -0.007(5) 0.000(5) -0.002(4)
C211 0.064(5) 0.042(4) 0.071(7) -0.005(6) -0.014(6) -0.001(4)
C221 0.062(7) 0.046(5) 0.056(7) -0.004(6) -0.017(6) 0.022(5)
C231 0.048(5) 0.069(6) 0.057(6) 0.000(5) -0.007(5) 0.013(4)
C241 0.054(5) 0.043(4) 0.052(6) -0.006(4) -0.010(4) -0.004(4)

loop_
_atom_type_symbol
_atom_type_description
_atom_type_scat_dispersion_real
_atom_type_scat_dispersion_imag
_atom_type_scat_source
C C 0.0033 0.0016 'International Tables Vol C Tables 4.2.6.8 and 6.1.1.4'
H H 0.0000 0.0000 'International Tables Vol C Tables 4.2.6.8 and 6.1.1.4'
N N 0.0061 0.0033 'International Tables Vol C Tables 4.2.6.8 and 6.1.1.4'
O O 0.0106 0.0060 'International Tables Vol C Tables 4.2.6.8 and 6.1.1.4'
Cl Cl 0.1484 0.1585 'International Tables Vol C Tables 4.2.6.8 and 6.1.1.4'
Zn Zn 0.2839 1.4301 'International Tables Vol C Tables 4.2.6.8 and 6.1.1.4'

loop_
_geom_angle_atom_site_label_1
_geom_angle_atom_site_label_2
_geom_angle_atom_site_label_3
_geom_angle
_geom_angle_site_symmetry_1
_geom_angle_site_symmetry_3
N1 Zn1 N1 108.33(16) . 2_455
N1 Zn1 Cl1 106.20(11) . 2_455
N1 Zn1 Cl1 106.03(11) 2_455 2_455
N1 Zn1 Cl1 106.03(11) . .
N1 Zn1 Cl1 106.20(11) 2_455 .
Cl1 Zn1 Cl1 123.41(9) 2_455 .
C10 O1 C101 8.6(12) . .
N21 C61 C3 105.5(14) . .
C61 N21 C71 119.6(16) . .
N2 C6 C3 107.4(15) . .
C6 N2 C7 122.4(17) . .
C1 N1 C5 120.0 . .
C1 N1 Zn1 119.61(19) . .
C5 N1 Zn1 120.09(19) . .
N1 C1 C2 120.0 . .
C1 C2 C3 120.0 . .
C4 C3 C2 120.0 . .
C4 C3 C6 141.1(6) . .
C2 C3 C6 98.8(6) . .
C4 C3 C61 98.2(5) . .
C2 C3 C61 141.7(5) . .
C6 C3 C61 42.9(5) . .
C3 C4 C5 120.0 . .
C4 C5 N1 120.0 . .
C8 C7 C12 120.0 . .
C8 C7 N2 123.8(10) . .
C12 C7 N2 116.2(10) . .
C9 C8 C7 120.0 . .
C8 C9 C10 120.0 . .
C8 C9 C13 117.9(9) . .
C10 C9 C13 122.1(9) . .
O1 C10 C11 122.2(10) . .
O1 C10 C9 117.6(10) . .
C11 C10 C9 120.0 . .
C10 C11 C12 120.0 . .
C10 C11 C19 122.3(10) . .
C12 C11 C19 117.7(9) . .
C11 C12 C7 120.0 . .
C14 C13 C18 120.0 . .
C14 C13 C9 118.4(10) . .
C18 C13 C9 121.4(9) . .
C15 C14 C13 120.0 . .
C14 C15 C16 120.0 . .
C15 C16 C17 120.0 . .
C18 C17 C16 120.0 . .
C17 C18 C13 120.0 . .
C20 C19 C24 120.0 . .
C20 C19 C11 121.4(10) . .
C24 C19 C11 117.9(10) . .
C21 C20 C19 120.0 . .
C20 C21 C22 120.0 . .
C23 C22 C21 120.0 . .
C24 C23 C22 120.0 . .
C23 C24 C19 120.0 . .
C81 C71 C121 120.0 . .
C81 C71 N21 115.1(10) . .
C121 C71 N21 124.9(10) . .
C71 C81 C91 120.0 . .
C101 C91 C81 120.0 . .
C101 C91 C131 122.7(10) . .
C81 C91 C131 117.3(10) . .
O1 C101 C111 117.9(9) . .
O1 C101 C91 122.1(9) . .
C111 C101 C91 120.0 . .
C121 C111 C101 120.0 . .
C121 C111 C191 118.4(9) . .
C101 C111 C191 121.6(9) . .
C111 C121 C71 120.0 . .
C141 C131 C181 120.0 . .
C141 C131 C91 119.0(10) . .
C181 C131 C91 120.3(10) . .
C151 C141 C131 120.0 . .
C141 C151 C161 120.0 . .
C171 C161 C151 120.0 . .
C161 C171 C181 120.0 . .
C171 C181 C131 120.0 . .
C201 C191 C241 120.0 . .
C201 C191 C111 120.3(9) . .
C241 C191 C111 119.5(9) . .
C191 C201 C211 120.0 . .
C221 C211 C201 120.0 . .
C231 C221 C211 120.0 . .
C241 C231 C221 120.0 . .
C231 C241 C191 120.0 . .

loop_
_geom_bond_atom_site_label_1
_geom_bond_atom_site_label_2
_geom_bond_distance
_geom_bond_site_symmetry_2
Zn1 N1 2.028(2) .
Zn1 N1 2.028(2) 2_455
Zn1 Cl1 2.2242(13) 2_455
Zn1 Cl1 2.2242(13) .
O1 C10 1.369(13) .
O1 C101 1.377(13) .
C61 N21 1.234(19) .
C61 C3 1.602(17) .
N21 C71 1.436(16) .
C6 N2 1.23(2) .
C6 C3 1.586(17) .
N2 C7 1.432(16) .
N1 C1 1.3900 .
N1 C5 1.3900 .
C1 C2 1.3900 .
C2 C3 1.3900 .
C3 C4 1.3900 .
C4 C5 1.3900 .
C7 C8 1.3900 .
C7 C12 1.3900 .
C8 C9 1.3900 .
C9 C10 1.3900 .
C9 C13 1.514(10) .
C10 C11 1.3900 .
C11 C12 1.3900 .
C11 C19 1.495(10) .
C13 C14 1.3900 .
C13 C18 1.3900 .
C14 C15 1.3900 .
C15 C16 1.3900 .
C16 C17 1.3900 .
C17 C18 1.3900 .
C19 C20 1.3900 .
C19 C24 1.3900 .
C20 C21 1.3900 .
C21 C22 1.3900 .
C22 C23 1.3900 .
C23 C24 1.3900 .
C71 C81 1.3900 .
C71 C121 1.3900 .
C81 C91 1.3900 .
C91 C101 1.3900 .
C91 C131 1.502(10) .
C101 C111 1.3900 .
C111 C121 1.3900 .
C111 C191 1.521(9) .
C131 C141 1.3900 .
C131 C181 1.3900 .
C141 C151 1.3900 .
C151 C161 1.3900 .
C161 C171 1.3900 .
C171 C181 1.3900 .
C191 C201 1.3900 .
C191 C241 1.3900 .
C201 C211 1.3900 .
C211 C221 1.3900 .
C221 C231 1.3900 .
C231 C241 1.3900 .
